data_7058979
loop_
_publ_author_name
'Cvijanovi\'c, Danijela'
'Pisk, Jana'
'Pavlovi\'c, Gordana'
'\<Si\<sak-Jung, Dubravka'
'Matkovi\'c-\<Calogovi\'c, Dubravka'
'Cindri\'c, Marina'
'Agustin, Dominique'
'Vrdoljak, Vi\<snja'

_publ_section_title
;
 Discrete mononuclear and dinuclear compounds containing a MoO22+ core and
 4-aminobenzhydrazone ligands: synthesis, structure and
 organic-solvent-free epoxidation activity
;
_journal_issue 4
_journal_name_full 'New Journal of Chemistry'
_journal_page_first 1791
_journal_paper_doi 10.1039/C8NJ04074E
_journal_volume 43
_journal_year 2019
_chemical_formula_moiety 'C17 H18 Mo N4 O5'
_chemical_formula_sum 'C17 H18 Mo N4 O5'
_chemical_formula_weight 454.29
_space_group_crystal_system monoclinic
_space_group_IT_number 14
_space_group_name_Hall '-P 2ybc'
_space_group_name_H-M_alt 'P 1 21/c 1'
_atom_sites_solution_hydrogens mixed
_audit_creation_method SHELXL-2014/7
_audit_update_record
;
2018-08-10 deposited with the CCDC.
2018-12-10 downloaded from the CCDC.
;
_cell_angle_alpha 90
_cell_angle_beta 95.373(3)
_cell_angle_gamma 90
_cell_formula_units_Z 4
_cell_length_a 16.5323(6)
_cell_length_b 8.9306(4)
_cell_length_c 13.4161(5)
_cell_measurement_reflns_used 2258
_cell_measurement_temperature 296(2)
_cell_measurement_theta_max 30.2120
_cell_measurement_theta_min 4.4570
_cell_volume 1972.09(14)
_computing_cell_refinement
;
CrysAlisPro, Agilent Technologies,
Version 1.171.37.35 
;
_computing_data_collection
;
CrysAlisPro, Agilent Technologies,
Version 1.171.37.35 
;
_computing_data_reduction
;
CrysAlisPro, Agilent Technologies,
Version 1.171.37.35 
;
_computing_molecular_graphics 'MERCURY 3.8. (CCDC, 2016)'
_computing_publication_material 'SHELXL-2014/7 (Sheldrick, 2014)'
_computing_structure_refinement 'SHELXL-2014/7 (Sheldrick, 2014)'
_computing_structure_solution 'SHELXT-2014/7 (Sheldrick, 2014)'
_diffrn_ambient_temperature 296(2)
_diffrn_detector_area_resol_mean 16.3426
_diffrn_measured_fraction_theta_full 0.995
_diffrn_measured_fraction_theta_max 0.994
_diffrn_measurement_device_type 'Xcalibur, Sapphire3'
_diffrn_measurement_method '\w scans'
_diffrn_radiation_type MoK\a
_diffrn_radiation_wavelength 0.71073
_diffrn_reflns_av_R_equivalents 0.0343
_diffrn_reflns_av_unetI/netI 0.0592
_diffrn_reflns_Laue_measured_fraction_full 0.995
_diffrn_reflns_Laue_measured_fraction_max 0.994
_diffrn_reflns_limit_h_max 11
_diffrn_reflns_limit_h_min -23
_diffrn_reflns_limit_k_max 12
_diffrn_reflns_limit_k_min -9
_diffrn_reflns_limit_l_max 18
_diffrn_reflns_limit_l_min -18
_diffrn_reflns_number 11132
_diffrn_reflns_point_group_measured_fraction_full 0.995
_diffrn_reflns_point_group_measured_fraction_max 0.994
_diffrn_reflns_theta_full 25.242
_diffrn_reflns_theta_max 29.998
_diffrn_reflns_theta_min 4.360
_diffrn_source 'Enhance (Mo) X-ray Source'
_exptl_absorpt_coefficient_mu 0.699
_exptl_absorpt_correction_T_max 1.00000
_exptl_absorpt_correction_T_min 0.97854
_exptl_absorpt_correction_type multi-scan
_exptl_absorpt_process_details
;
CrysAlisPro, Agilent Technologies,
Version 1.171.37.35 
Empirical absorption correction using spherical harmonics,
 implemented in SCALE3 ABSPACK scaling algorithm.
;
_exptl_crystal_colour orange
_exptl_crystal_density_diffrn 1.530
_exptl_crystal_description 'irregular prism'
_exptl_crystal_F_000 920
_exptl_crystal_size_max 0.55
_exptl_crystal_size_mid 0.44
_exptl_crystal_size_min 0.19
_refine_diff_density_max 0.670
_refine_diff_density_min -0.391
_refine_diff_density_rms 0.074
_refine_ls_extinction_method none
_refine_ls_goodness_of_fit_ref 1.012
_refine_ls_hydrogen_treatment mixed
_refine_ls_matrix_type full
_refine_ls_number_parameters 252
_refine_ls_number_reflns 5726
_refine_ls_number_restraints 2
_refine_ls_restrained_S_all 1.012
_refine_ls_R_factor_all 0.0780
_refine_ls_R_factor_gt 0.0441
_refine_ls_shift/su_max 0.001
_refine_ls_shift/su_mean 0.000
_refine_ls_structure_factor_coef Fsqd
_refine_ls_weighting_details 'w=1/[\s^2^(Fo^2^)+(0.0360P)^2^] where P=(Fo^2^+2Fc^2^)/3'
_refine_ls_weighting_scheme calc
_refine_ls_wR_factor_gt 0.0841
_refine_ls_wR_factor_ref 0.0974
_reflns_Friedel_coverage 0.000
_reflns_number_gt 3917
_reflns_number_total 5726
_reflns_threshold_expression 'I > 2\s(I)'
_cod_data_source_file c8nj04074e2.cif
_cod_data_source_block 2868
_cod_original_sg_symbol_H-M 'P 21/c'
_cod_database_code 7058979
_shelx_shelxl_version_number 2014/7
_shelx_space_group_comment
;
The symmetry employed for this shelxl refinement is uniquely defined
by the following loop, which should always be used as a source of
symmetry information in preference to the above space-group names.
They are only intended as comments.
;

loop_
_space_group_symop_operation_xyz
'x, y, z'
'-x, y+1/2, -z+1/2'
'-x, -y, -z'
'x, -y-1/2, z-1/2'

loop_
_atom_site_label
_atom_site_type_symbol
_atom_site_fract_x
_atom_site_fract_y
_atom_site_fract_z
_atom_site_U_iso_or_equiv
_atom_site_adp_type
_atom_site_occupancy
_atom_site_site_symmetry_order
_atom_site_calc_flag
_atom_site_refinement_flags_posn
_atom_site_refinement_flags_adp
Mo1 Mo 0.21888(2) 0.96320(3) 0.06610(2) 0.03732(9) Uani 1 1 d . .
O1 O 0.33813(11) 0.9386(2) 0.09476(14) 0.0441(5) Uani 1 1 d . .
O3 O 0.21866(13) 1.0047(2) -0.05800(15) 0.0526(5) Uani 1 1 d . .
O2 O 0.11088(12) 0.8918(3) 0.07431(15) 0.0502(5) Uani 1 1 d . .
O5 O 0.23250(16) 0.7176(3) 0.01548(17) 0.0607(6) Uani 1 1 d . .
O4 O 0.21213(13) 1.1295(2) 0.12387(17) 0.0573(6) Uani 1 1 d . .
C5 C 0.62846(17) 0.8794(3) 0.2301(2) 0.0452(7) Uani 1 1 d . .
N1 N 0.24267(14) 0.8334(3) 0.20792(17) 0.0401(5) Uani 1 1 d . .
C4 C 0.58784(19) 0.9475(3) 0.1466(2) 0.0532(8) Uani 1 1 d . .
H4 H 0.6175 0.9961 0.1007 0.064 Uiso 1 1 calc R U
N3 N 0.71115(18) 0.8865(4) 0.2472(2) 0.0670(9) Uani 1 1 d D .
C3 C 0.50496(18) 0.9441(4) 0.1309(2) 0.0505(8) Uani 1 1 d . .
H3 H 0.4794 0.9910 0.0746 0.061 Uiso 1 1 calc R U
N2 N 0.32428(14) 0.8134(3) 0.24223(18) 0.0464(6) Uani 1 1 d . .
C8 C 0.19000(18) 0.7757(3) 0.2613(2) 0.0466(7) Uani 1 1 d . .
H8 H 0.2092 0.7219 0.3180 0.056 Uiso 1 1 calc R U
C1 C 0.36977(17) 0.8735(3) 0.1797(2) 0.0386(6) Uani 1 1 d . .
C10 C 0.06686(17) 0.8463(3) 0.1490(2) 0.0443(7) Uani 1 1 d . .
C6 C 0.5818(2) 0.8050(4) 0.2953(3) 0.0615(10) Uani 1 1 d . .
H6 H 0.6074 0.7560 0.3507 0.074 Uiso 1 1 calc R U
C14 C 0.0540(2) 0.7420(4) 0.3115(3) 0.0671(10) Uani 1 1 d . .
H14 H 0.0775 0.7025 0.3715 0.081 Uiso 1 1 calc R U
C12 C -0.0637(2) 0.8098(4) 0.2064(3) 0.0786(12) Uani 1 1 d . .
H12 H -0.1199 0.8177 0.1956 0.094 Uiso 1 1 calc R U
C9 C 0.10377(18) 0.7884(3) 0.2395(2) 0.0452(7) Uani 1 1 d . .
C11 C -0.01663(19) 0.8550(4) 0.1330(3) 0.0605(9) Uani 1 1 d . .
H11 H -0.0410 0.8914 0.0725 0.073 Uiso 1 1 calc R U
N4 N 0.2897(4) 0.5054(4) -0.0349(3) 0.1096(17) Uani 1 1 d . .
C13 C -0.0291(2) 0.7530(5) 0.2959(3) 0.0838(13) Uani 1 1 d . .
H13 H -0.0616 0.7226 0.3451 0.101 Uiso 1 1 calc R U
C15 C 0.2920(3) 0.6436(4) -0.0029(3) 0.0745(12) Uani 1 1 d . .
H15 H 0.3426 0.6896 0.0067 0.089 Uiso 1 1 calc R U
C7 C 0.49870(19) 0.8025(4) 0.2791(3) 0.0601(9) Uani 1 1 d . .
H7 H 0.4689 0.7528 0.3244 0.072 Uiso 1 1 calc R U
C16 C 0.3643(5) 0.4305(7) -0.0617(5) 0.179(4) Uani 1 1 d . .
H16A H 0.4100 0.4957 -0.0466 0.268 Uiso 1 1 calc R U
H16B H 0.3590 0.4076 -0.1319 0.268 Uiso 1 1 calc R U
H16C H 0.3725 0.3396 -0.0239 0.268 Uiso 1 1 calc R U
C17 C 0.2139(5) 0.4303(6) -0.0535(5) 0.164(3) Uani 1 1 d . .
H17A H 0.1753 0.4735 -0.0128 0.246 Uiso 1 1 calc R U
H17B H 0.2208 0.3261 -0.0374 0.246 Uiso 1 1 calc R U
H17C H 0.1945 0.4407 -0.1229 0.246 Uiso 1 1 calc R U
C2 C 0.45799(17) 0.8725(3) 0.1967(2) 0.0390(6) Uani 1 1 d . .
H13N H 0.7349(17) 0.839(3) 0.2950(18) 0.047 Uiso 1 1 d D U
H23N H 0.7351(18) 0.935(3) 0.2054(19) 0.047 Uiso 1 1 d D U

loop_
_atom_site_aniso_label
_atom_site_aniso_U_11
_atom_site_aniso_U_22
_atom_site_aniso_U_33
_atom_site_aniso_U_23
_atom_site_aniso_U_13
_atom_site_aniso_U_12
Mo1 0.03045(13) 0.04673(16) 0.03398(14) 0.00237(11) -0.00113(9) 0.00028(11)
O1 0.0300(10) 0.0625(13) 0.0395(11) 0.0106(9) 0.0007(8) 0.0038(9)
O3 0.0401(12) 0.0769(15) 0.0401(11) 0.0124(10) 0.0005(9) -0.0006(10)
O2 0.0304(11) 0.0748(14) 0.0439(12) 0.0081(10) -0.0049(9) -0.0072(10)
O5 0.0714(17) 0.0540(14) 0.0553(15) -0.0098(11) -0.0011(12) 0.0009(12)
O4 0.0479(14) 0.0509(13) 0.0723(16) -0.0061(11) 0.0011(11) 0.0047(10)
C5 0.0294(15) 0.0547(18) 0.0510(18) 0.0054(14) 0.0011(13) 0.0046(13)
N1 0.0282(12) 0.0547(15) 0.0364(13) 0.0035(10) -0.0015(10) -0.0013(10)
C4 0.0335(16) 0.073(2) 0.0536(19) 0.0240(16) 0.0086(14) 0.0043(15)
N3 0.0336(16) 0.095(2) 0.071(2) 0.0362(18) 0.0001(14) 0.0024(16)
C3 0.0332(16) 0.072(2) 0.0454(17) 0.0161(15) 0.0014(13) 0.0070(15)
N2 0.0290(13) 0.0670(17) 0.0419(14) 0.0106(12) -0.0033(11) -0.0007(11)
C8 0.0390(17) 0.0594(19) 0.0405(16) 0.0114(14) -0.0013(13) -0.0023(14)
C1 0.0323(15) 0.0429(16) 0.0399(15) -0.0001(12) -0.0004(12) -0.0002(12)
C10 0.0307(15) 0.0518(18) 0.0501(18) 0.0038(13) 0.0018(13) -0.0084(13)
C6 0.0352(18) 0.094(3) 0.055(2) 0.0302(18) -0.0010(15) 0.0023(17)
C14 0.043(2) 0.093(3) 0.066(2) 0.031(2) 0.0071(17) -0.0038(19)
C12 0.0288(18) 0.108(3) 0.099(3) 0.027(3) 0.0060(19) -0.0039(19)
C9 0.0355(16) 0.0536(18) 0.0466(17) 0.0069(14) 0.0043(13) -0.0052(13)
C11 0.0343(18) 0.079(2) 0.067(2) 0.0157(18) -0.0040(16) -0.0055(16)
N4 0.213(6) 0.053(2) 0.061(2) -0.0040(17) 0.004(3) 0.041(3)
C13 0.041(2) 0.120(4) 0.093(3) 0.041(3) 0.022(2) -0.004(2)
C15 0.107(4) 0.064(3) 0.051(2) -0.0066(18) 0.001(2) 0.008(2)
C7 0.0368(18) 0.084(3) 0.059(2) 0.0297(18) 0.0030(15) -0.0002(17)
C16 0.303(11) 0.121(5) 0.118(5) -0.003(4) 0.047(6) 0.122(6)
C17 0.288(11) 0.062(4) 0.134(5) 0.002(3) -0.020(6) -0.044(5)
C2 0.0295(14) 0.0498(17) 0.0373(15) 0.0011(12) 0.0009(11) 0.0037(12)

loop_
_atom_type_symbol
_atom_type_description
_atom_type_scat_dispersion_real
_atom_type_scat_dispersion_imag
_atom_type_scat_source
C C 0.0033 0.0016 'International Tables Vol C Tables 4.2.6.8 and 6.1.1.4'
H H 0.0000 0.0000 'International Tables Vol C Tables 4.2.6.8 and 6.1.1.4'
N N 0.0061 0.0033 'International Tables Vol C Tables 4.2.6.8 and 6.1.1.4'
O O 0.0106 0.0060 'International Tables Vol C Tables 4.2.6.8 and 6.1.1.4'
Mo Mo -1.6832 0.6857 'International Tables Vol C Tables 4.2.6.8 and 6.1.1.4'

loop_
_geom_angle_atom_site_label_1
_geom_angle_atom_site_label_2
_geom_angle_atom_site_label_3
_geom_angle
O4 Mo1 O3 105.29(11)
O4 Mo1 O2 99.53(10)
O3 Mo1 O2 102.27(9)
O4 Mo1 O1 96.65(9)
O3 Mo1 O1 97.14(9)
O2 Mo1 O1 150.37(9)
O4 Mo1 N1 94.57(10)
O3 Mo1 N1 158.35(10)
O2 Mo1 N1 82.43(8)
O1 Mo1 N1 71.63(8)
O4 Mo1 O5 169.71(10)
O3 Mo1 O5 84.87(9)
O2 Mo1 O5 79.47(10)
O1 Mo1 O5 80.20(9)
N1 Mo1 O5 75.14(8)
C1 O1 Mo1 120.91(17)
C10 O2 Mo1 135.48(18)
C15 O5 Mo1 132.1(3)
N3 C5 C6 121.5(3)
N3 C5 C4 121.0(3)
C6 C5 C4 117.5(3)
C8 N1 N2 116.7(2)
C8 N1 Mo1 127.5(2)
N2 N1 Mo1 115.82(17)
C3 C4 C5 121.0(3)
C3 C4 H4 119.5
C5 C4 H4 119.5
C5 N3 H13N 120(2)
C5 N3 H23N 116(2)
H13N N3 H23N 124(3)
C4 C3 C2 121.7(3)
C4 C3 H3 119.1
C2 C3 H3 119.1
C1 N2 N1 109.6(2)
N1 C8 C9 124.6(3)
N1 C8 H8 117.7
C9 C8 H8 117.7
N2 C1 O1 121.8(2)
N2 C1 C2 122.0(2)
O1 C1 C2 116.2(2)
O2 C10 C11 117.8(3)
O2 C10 C9 122.0(3)
C11 C10 C9 120.2(3)
C7 C6 C5 121.1(3)
C7 C6 H6 119.5
C5 C6 H6 119.5
C13 C14 C9 121.4(3)
C13 C14 H14 119.3
C9 C14 H14 119.3
C11 C12 C13 121.2(3)
C11 C12 H12 119.4
C13 C12 H12 119.4
C14 C9 C10 118.2(3)
C14 C9 C8 118.5(3)
C10 C9 C8 123.3(3)
C12 C11 C10 119.8(3)
C12 C11 H11 120.1
C10 C11 H11 120.1
C15 N4 C17 120.1(5)
C15 N4 C16 120.5(6)
C17 N4 C16 119.1(5)
C14 C13 C12 119.1(3)
C14 C13 H13 120.4
C12 C13 H13 120.4
O5 C15 N4 125.1(5)
O5 C15 H15 117.5
N4 C15 H15 117.5
C6 C7 C2 121.5(3)
C6 C7 H7 119.3
C2 C7 H7 119.3
N4 C16 H16A 109.5
N4 C16 H16B 109.5
H16A C16 H16B 109.5
N4 C16 H16C 109.5
H16A C16 H16C 109.5
H16B C16 H16C 109.5
N4 C17 H17A 109.5
N4 C17 H17B 109.5
H17A C17 H17B 109.5
N4 C17 H17C 109.5
H17A C17 H17C 109.5
H17B C17 H17C 109.5
C3 C2 C7 117.2(3)
C3 C2 C1 120.7(2)
C7 C2 C1 122.1(3)

loop_
_geom_bond_atom_site_label_1
_geom_bond_atom_site_label_2
_geom_bond_distance
Mo1 O4 1.684(2)
Mo1 O3 1.705(2)
Mo1 O2 1.9089(19)
Mo1 O1 1.9851(19)
Mo1 N1 2.231(2)
Mo1 O5 2.313(2)
O1 C1 1.341(3)
O2 C10 1.355(3)
O5 C15 1.230(4)
C5 N3 1.366(4)
C5 C6 1.388(4)
C5 C4 1.391(4)
N1 C8 1.286(3)
N1 N2 1.396(3)
C4 C3 1.367(4)
C4 H4 0.9300
N3 H13N 0.836(17)
N3 H23N 0.836(17)
C3 C2 1.385(4)
C3 H3 0.9300
N2 C1 1.295(3)
C8 C9 1.433(4)
C8 H8 0.9300
C1 C2 1.455(4)
C10 C11 1.379(4)
C10 C9 1.405(4)
C6 C7 1.371(4)
C6 H6 0.9300
C14 C13 1.374(5)
C14 C9 1.389(4)
C14 H14 0.9300
C12 C11 1.372(5)
C12 C13 1.377(5)
C12 H12 0.9300
C11 H11 0.9300
N4 C15 1.307(5)
N4 C17 1.422(8)
N4 C16 1.477(8)
C13 H13 0.9300
C15 H15 0.9300
C7 C2 1.388(4)
C7 H7 0.9300
C16 H16A 0.9600
C16 H16B 0.9600
C16 H16C 0.9600
C17 H17A 0.9600
C17 H17B 0.9600
C17 H17C 0.9600

loop_
_geom_hbond_atom_site_label_D
_geom_hbond_atom_site_label_H
_geom_hbond_atom_site_label_A
_geom_hbond_distance_DH
_geom_hbond_distance_HA
_geom_hbond_distance_DA
_geom_hbond_angle_DHA
_geom_hbond_site_symmetry_A
C8 H8 O3 0.93 2.62 3.487(4) 156.3 4_576
C15 H15 O1 0.93 2.52 3.009(4) 112.9 .
N3 H13N O4 0.836(17) 2.30(2) 3.075(4) 155(3) 2_645

loop_
_geom_torsion_atom_site_label_1
_geom_torsion_atom_site_label_2
_geom_torsion_atom_site_label_3
_geom_torsion_atom_site_label_4
_geom_torsion
N3 C5 C4 C3 -178.2(3)
C6 C5 C4 C3 1.6(5)
C5 C4 C3 C2 -0.4(5)
C8 N1 N2 C1 178.2(3)
Mo1 N1 N2 C1 -2.0(3)
N2 N1 C8 C9 178.1(3)
Mo1 N1 C8 C9 -1.7(5)
N1 N2 C1 O1 -2.0(4)
N1 N2 C1 C2 178.9(2)
Mo1 O1 C1 N2 5.7(4)
Mo1 O1 C1 C2 -175.11(18)
Mo1 O2 C10 C11 156.2(2)
Mo1 O2 C10 C9 -25.4(5)
N3 C5 C6 C7 178.0(4)
C4 C5 C6 C7 -1.8(5)
C13 C14 C9 C10 -0.6(6)
C13 C14 C9 C8 179.1(4)
O2 C10 C9 C14 -178.9(3)
C11 C10 C9 C14 -0.4(5)
O2 C10 C9 C8 1.4(5)
C11 C10 C9 C8 179.9(3)
N1 C8 C9 C14 -169.7(3)
N1 C8 C9 C10 10.0(5)
C13 C12 C11 C10 -1.2(6)
O2 C10 C11 C12 179.8(3)
C9 C10 C11 C12 1.3(5)
C9 C14 C13 C12 0.8(7)
C11 C12 C13 C14 0.1(7)
Mo1 O5 C15 N4 -177.2(3)
C17 N4 C15 O5 1.6(7)
C16 N4 C15 O5 175.5(4)
C5 C6 C7 C2 0.8(6)
C4 C3 C2 C7 -0.7(5)
C4 C3 C2 C1 178.5(3)
C6 C7 C2 C3 0.5(5)
C6 C7 C2 C1 -178.7(3)
N2 C1 C2 C3 -176.8(3)
O1 C1 C2 C3 4.0(4)
N2 C1 C2 C7 2.3(5)
O1 C1 C2 C7 -176.8(3)
